data_4328210
loop_
_publ_author_name
'Zakariae Amghouz'
'Santiago Garc\'ia-Granda'
'Jos\'e R. Garc\'ia'
'Rute A. S. Ferreira'
'Lu\'is Mafra'
'Luis D. Carlos'
'Jo\~ao Rocha'

_publ_contact_author_address
;
Departamentos de Qu\'imica F\'isica y Anal\'itica 
y Qu\'imica Org\'anica e Inorg\'anica
Universidad de Oviedo
Juli\'an Claver\'ia 8, 33006  
Oviedo, Spain 
;
_publ_contact_author_email amghouz.uo@uniovi.es
_publ_contact_author_fax 0034985103446
_publ_contact_author_name 'Amghouz, Z.'
_publ_contact_author_phone 0034985105753
_publ_section_title
;
 Series of Metal Organic Frameworks Assembled from Ln(III), Na(I), and
 Chiral Flexible-Achiral Rigid Dicarboxylates Exhibiting Tunable UV-vis-IR
 Light Emission
;
_journal_name_full 'Inorganic Chemistry'
_journal_page_first 1703
_journal_page_last 1716
_journal_paper_doi 10.1021/ic202020z
_journal_volume 51
_journal_year 2012
_chemical_absolute_configuration ad
_chemical_formula_moiety 'C18 H16 Na O12 Yb'
_chemical_formula_sum 'C18 H16 Na O12 Yb'
_chemical_formula_weight 620.34
_chemical_name_systematic
;
 ?
;
_space_group_IT_number 20
_symmetry_cell_setting orthorhombic
_symmetry_space_group_name_Hall 'C 2c 2'
_symmetry_space_group_name_H-M 'C 2 2 21'
_atom_sites_solution_hydrogens geom
_atom_sites_solution_primary direct
_atom_sites_solution_secondary difmap
_audit_conform_dict_location ftp://ftp.iucr.org/pub/cif_core.dic
_audit_conform_dict_name cif_core.dic
_audit_conform_dict_version 2.3
_audit_creation_date 2010-10-10T00:03:40-00:00
_audit_creation_method 'WinGX routine CIF_UPDATE'
_cell_angle_alpha 90
_cell_angle_beta 90
_cell_angle_gamma 90
_cell_formula_units_Z 4
_cell_length_a 6.82900(10)
_cell_length_b 38.9781(6)
_cell_length_c 7.45680(10)
_cell_measurement_reflns_used 2986
_cell_measurement_temperature 293(2)
_cell_measurement_theta_max 70.3404
_cell_measurement_theta_min 4.5338
_cell_volume 1984.86(5)
_computing_cell_refinement
;
CrysAlisPro, Oxford Diffraction Ltd.,
Version 1.171.34.36 (release 02-08-2010 CrysAlis171 .NET)
(compiled Aug  2 2010,13:00:58)
;
_computing_data_collection
;
CrysAlisPro, Oxford Diffraction Ltd.,
Version 1.171.34.36 (release 02-08-2010 CrysAlis171 .NET)
(compiled Aug  2 2010,13:00:58)
;
_computing_data_reduction
;
CrysAlisPro, Oxford Diffraction Ltd.,
Version 1.171.34.36 (release 02-08-2010 CrysAlis171 .NET)
(compiled Aug  2 2010,13:00:58)
;
_computing_structure_refinement 'SHELXL-97 (Sheldrick, 1997)'
_computing_structure_solution 'SHELXS-97 (Sheldrick, 1990)'
_diffrn_ambient_temperature 293(2)
_diffrn_detector_area_resol_mean 10.2673
_diffrn_measured_fraction_theta_full 0.998
_diffrn_measured_fraction_theta_max 0.998
_diffrn_measurement_device_type 'Xcalibur, Ruby, Gemini'
_diffrn_measurement_method '\w scans'
_diffrn_orient_matrix_UB_11 0.1943076000
_diffrn_orient_matrix_UB_12 0.0163856000
_diffrn_orient_matrix_UB_13 -0.0610379000
_diffrn_orient_matrix_UB_21 0.1128203000
_diffrn_orient_matrix_UB_22 -0.0314789000
_diffrn_orient_matrix_UB_23 0.0704673000
_diffrn_orient_matrix_UB_31 -0.0212378000
_diffrn_orient_matrix_UB_32 -0.0174271000
_diffrn_orient_matrix_UB_33 -0.1843308000
_diffrn_radiation_monochromator graphite
_diffrn_radiation_type CuK\a
_diffrn_radiation_wavelength 1.54184
_diffrn_reflns_av_R_equivalents 0.0312
_diffrn_reflns_limit_h_max 8
_diffrn_reflns_limit_h_min -7
_diffrn_reflns_limit_k_max 35
_diffrn_reflns_limit_k_min -47
_diffrn_reflns_limit_l_max 3
_diffrn_reflns_limit_l_min -9
_diffrn_reflns_number 4026
_diffrn_reflns_theta_full 70.47
_diffrn_reflns_theta_max 70.47
_diffrn_reflns_theta_min 4.54
_exptl_absorpt_coefficient_mu 9.556
_exptl_absorpt_correction_T_max 0.7419
_exptl_absorpt_correction_T_min 0.4933
_exptl_absorpt_correction_type refdelf
_exptl_absorpt_process_details
;
        Parkin S,Moezzi B & Hope H, (1995) J. Appl. Cryst. 28, 53-56
        cubic fit to sin(theta)/lambda - 24 parameters
;
_exptl_crystal_density_diffrn 2.076
_exptl_crystal_F_000 1204
_exptl_crystal_size_max 0.2010
_exptl_crystal_size_mid 0.0258
_exptl_crystal_size_min 0.0167
_refine_diff_density_max 2.191
_refine_diff_density_min -0.53
_refine_diff_density_rms 0.107
_refine_ls_abs_structure_details 'Flack H D (1983), Acta Cryst. A39, 876-881'
_refine_ls_abs_structure_Flack -0.03(2)
_refine_ls_extinction_method none
_refine_ls_goodness_of_fit_ref 1.061
_refine_ls_hydrogen_treatment mixed
_refine_ls_matrix_type full
_refine_ls_number_parameters 161
_refine_ls_number_reflns 1886
_refine_ls_number_restraints 5
_refine_ls_restrained_S_all 1.061
_refine_ls_R_factor_all 0.0297
_refine_ls_R_factor_gt 0.0273
_refine_ls_shift/su_max 0.004
_refine_ls_shift/su_mean 0
_refine_ls_structure_factor_coef Fsqd
_refine_ls_weighting_details 'calc w=1/[\s^2^(Fo^2^)+(0.0410P)^2^+0.0000P] where P=(Fo^2^+2Fc^2^)/3'
_refine_ls_weighting_scheme calc
_refine_ls_wR_factor_gt 0.0681
_refine_ls_wR_factor_ref 0.0694
_reflns_number_gt 1783
_reflns_number_total 1886
_reflns_threshold_expression >2sigma(I)
_cod_data_source_file ic202020z_si_002_17.cif
_cod_data_source_block Za18
_cod_database_code 4328210

loop_
_symmetry_equiv_pos_as_xyz
'x, y, z'
'-x, -y, z+1/2'
'-x, y, -z+1/2'
'x, -y, -z'
'x+1/2, y+1/2, z'
'-x+1/2, -y+1/2, z+1/2'
'-x+1/2, y+1/2, -z+1/2'
'x+1/2, -y+1/2, -z'

loop_
_atom_site_label
_atom_site_type_symbol
_atom_site_fract_x
_atom_site_fract_y
_atom_site_fract_z
_atom_site_U_iso_or_equiv
_atom_site_adp_type
_atom_site_occupancy
_atom_site_symmetry_multiplicity
_atom_site_calc_flag
_atom_site_refinement_flags
C5 C 1 0.52858(15) 0.75 0.0276(14) Uani 1 2 d S
C6 C 1 0.49021(16) 0.75 0.0329(15) Uani 1 2 d S
Na1 Na 0.5 0.66663(7) 0.75 0.0312(6) Uani 1 2 d SD
O6 O 0.5050(15) 0.63628(15) 1.0166(6) 0.0606(14) Uani 1 1 d D
C9 C 1 0.41828(16) 0.75 0.0265(13) Uani 1 2 d S
C7 C 1.1658(9) 0.47192(15) 0.7982(9) 0.0357(18) Uani 1 1 d .
H7 H 1.2789 0.4837 0.8302 0.043 Uiso 1 1 calc R
C10 C 1 0.37954(15) 0.75 0.0246(12) Uani 1 2 d S
O5 O 0.9511(5) 0.75637(9) 0.5695(5) 0.0210(9) Uani 1 1 d .
O4 O 0.6892(6) 0.72036(9) 0.8283(5) 0.0201(7) Uani 1 1 d .
O3 O 0.9328(6) 0.69494(9) 0.4489(5) 0.0200(8) Uani 1 1 d D
C8 C 1.1663(9) 0.43626(15) 0.7995(8) 0.0321(15) Uani 1 1 d .
H8 H 1.2786 0.4244 0.8337 0.039 Uiso 1 1 calc R
C3 C 0.8309(9) 0.58266(14) 0.7941(8) 0.0302(16) Uani 1 1 d .
H3 H 0.7171 0.5946 0.8225 0.036 Uiso 1 1 calc R
C4 C 0.8321(10) 0.54672(14) 0.7956(8) 0.0343(17) Uani 1 1 d .
H4 H 0.7191 0.5349 0.8275 0.041 Uiso 1 1 calc R
C11 C 0.9111(8) 0.72078(13) 0.3143(7) 0.0168(10) Uani 1 1 d D
C12 C 0.8899(7) 0.75474(13) 0.4134(7) 0.0158(10) Uani 1 1 d .
O2 O 1.1505(6) 0.36419(9) 0.8018(6) 0.0314(11) Uani 1 1 d .
Yb1 Yb 1 0.708601(7) 0.75 0.01542(11) Uani 1 2 d S
C2 C 1 0.60036(15) 0.75 0.0238(13) Uani 1 2 d S
O1 O 0.8414(5) 0.65506(8) 0.7632(11) 0.0241(8) Uani 1 1 d .
C1 C 1 0.63849(14) 0.75 0.0189(11) Uani 1 2 d S
H11 H 0.791(6) 0.7164(13) 0.254(11) 0.023 Uiso 1 1 d D
H3O H 0.899(10) 0.6753(9) 0.410(8) 0.023 Uiso 1 1 d D
H6B H 0.410(6) 0.6382(15) 1.114(5) 0.023 Uiso 1 1 d D
H6A H 0.630(5) 0.6291(16) 1.068(6) 0.023 Uiso 1 1 d D

loop_
_atom_site_aniso_label
_atom_site_aniso_U_11
_atom_site_aniso_U_22
_atom_site_aniso_U_33
_atom_site_aniso_U_23
_atom_site_aniso_U_13
_atom_site_aniso_U_12
C5 0.043(4) 0.008(3) 0.032(3) 0 0.002(9) 0
C6 0.050(4) 0.013(3) 0.035(3) 0 0.008(10) 0
Na1 0.0214(11) 0.0265(13) 0.0457(15) 0 0.001(4) 0
O6 0.036(2) 0.099(4) 0.047(2) 0.018(3) 0.012(5) 0.008(6)
C9 0.038(3) 0.017(3) 0.025(3) 0 -0.002(9) 0
C7 0.037(3) 0.019(3) 0.051(5) -0.001(2) -0.010(3) -0.005(2)
C10 0.032(3) 0.016(3) 0.026(3) 0 -0.003(8) 0
O5 0.029(3) 0.0159(16) 0.0176(15) 0.0002(12) -0.0021(14) 0.0013(13)
O4 0.0235(17) 0.0159(17) 0.0209(15) -0.0046(14) 0.0054(16) 0.0011(14)
O3 0.034(2) 0.0099(15) 0.0156(15) 0.0027(13) -0.0029(14) -0.0019(13)
C8 0.034(3) 0.021(3) 0.041(4) -0.003(2) -0.006(2) 0.001(2)
C3 0.030(3) 0.018(3) 0.043(5) -0.002(2) 0.006(2) 0.000(2)
C4 0.042(3) 0.014(2) 0.047(5) 0.003(2) 0.006(3) -0.007(2)
C11 0.021(2) 0.012(2) 0.017(2) 0.0035(17) -0.002(2) 0.0023(19)
C12 0.014(2) 0.014(2) 0.020(3) 0.0023(19) 0.002(2) 0.0003(18)
O2 0.031(2) 0.0136(17) 0.050(3) 0.0052(15) -0.0147(18) -0.0003(14)
Yb1 0.01821(16) 0.01136(15) 0.01670(16) 0 0.0009(3) 0
C2 0.031(3) 0.014(3) 0.027(3) 0 0.007(8) 0
O1 0.0218(15) 0.0116(13) 0.039(2) 0.000(3) 0.002(3) -0.0013(11)
C1 0.023(3) 0.015(3) 0.018(2) 0 0.005(7) 0

loop_
_atom_type_symbol
_atom_type_description
_atom_type_scat_dispersion_real
_atom_type_scat_dispersion_imag
_atom_type_scat_source
C C 0.0181 0.0091 'International Tables Vol C Tables 4.2.6.8 and 6.1.1.4'
H H 0 0 'International Tables Vol C Tables 4.2.6.8 and 6.1.1.4'
O O 0.0492 0.0322 'International Tables Vol C Tables 4.2.6.8 and 6.1.1.4'
Na Na 0.1353 0.1239 'International Tables Vol C Tables 4.2.6.8 and 6.1.1.4'
Yb Yb -7.2108 4.4329 'International Tables Vol C Tables 4.2.6.8 and 6.1.1.4'

loop_
_geom_angle_atom_site_label_1
_geom_angle_atom_site_label_2
_geom_angle_atom_site_label_3
_geom_angle
_geom_angle_site_symmetry_1
_geom_angle_site_symmetry_3
C4 C5 C4 118.8(6) 3_756 .
C4 C5 C6 120.6(3) 3_756 .
C4 C5 C6 120.6(3) . .
C7 C6 C7 118.1(7) . 3_756
C7 C6 C5 121.0(3) . .
C7 C6 C5 121.0(3) 3_756 .
O6 Na1 O6 118.5(3) . 3_656
O6 Na1 O1 87.3(3) . 3_656
O6 Na1 O1 81.6(3) 3_656 3_656
O6 Na1 O1 81.6(3) . .
O6 Na1 O1 87.3(3) 3_656 .
O1 Na1 O1 158.1(2) 3_656 .
O6 Na1 O4 129.0(2) . 3_656
O6 Na1 O4 102.6(2) 3_656 3_656
O1 Na1 O4 69.30(13) 3_656 3_656
O1 Na1 O4 131.89(15) . 3_656
O6 Na1 O4 102.6(2) . .
O6 Na1 O4 129.0(2) 3_656 .
O1 Na1 O4 131.89(15) 3_656 .
O1 Na1 O4 69.30(13) . .
O4 Na1 O4 68.19(19) 3_656 .
O6 Na1 Yb1 103.5(2) . 1_455
O6 Na1 Yb1 102.0(3) 3_656 1_455
O1 Na1 Yb1 36.61(8) 3_656 1_455
O1 Na1 Yb1 165.16(13) . 1_455
O4 Na1 Yb1 35.07(9) 3_656 1_455
O4 Na1 Yb1 95.90(11) . 1_455
O6 Na1 Yb1 102.0(3) . .
O6 Na1 Yb1 103.5(2) 3_656 .
O1 Na1 Yb1 165.16(13) 3_656 .
O1 Na1 Yb1 36.62(8) . .
O4 Na1 Yb1 95.90(11) 3_656 .
O4 Na1 Yb1 35.07(9) . .
Yb1 Na1 Yb1 128.80(7) 1_455 .
Na1 O6 H6B 126(3) . .
Na1 O6 H6A 120(3) . .
H6B O6 H6A 108(3) . .
C8 C9 C8 119.2(7) 3_756 .
C8 C9 C10 120.4(3) 3_756 .
C8 C9 C10 120.4(3) . .
C6 C7 C8 121.2(6) . .
C6 C7 H7 119.4 . .
C8 C7 H7 119.4 . .
O2 C10 O2 122.8(6) 3_756 .
O2 C10 C9 118.6(3) 3_756 .
O2 C10 C9 118.6(3) . .
C12 O5 Yb1 123.5(3) . .
C12 O4 Yb1 133.0(3) 6_665 .
C12 O4 Na1 121.8(3) 6_665 .
Yb1 O4 Na1 104.68(14) . .
C11 O3 Yb1 122.1(3) . .
C11 O3 H3O 112(5) . .
Yb1 O3 H3O 126(4) . .
C9 C8 C7 120.1(6) . .
C9 C8 H8 119.9 . .
C7 C8 H8 119.9 . .
C2 C3 C4 119.7(5) . .
C2 C3 H3 120.2 . .
C4 C3 H3 120.2 . .
C5 C4 C3 120.8(5) . .
C5 C4 H4 119.6 . .
C3 C4 H4 119.6 . .
O3 C11 C12 106.4(4) . .
O3 C11 C11 110.7(4) . 3_755
C12 C11 C11 112.1(3) . 3_755
O3 C11 H11 107(4) . .
C12 C11 H11 108(4) . .
C11 C11 H11 113(5) 3_755 .
O5 C12 O4 124.7(5) . 6_664
O5 C12 C11 117.9(4) . .
O4 C12 C11 117.3(4) 6_664 .
O4 C12 Yb1 157.1(4) 6_664 .
C11 C12 Yb1 82.5(3) . .
O4 Yb1 O4 156.49(19) 3_756 .
O4 Yb1 O5 79.73(13) 3_756 .
O4 Yb1 O5 81.45(14) . .
O4 Yb1 O5 81.45(14) 3_756 3_756
O4 Yb1 O5 79.73(13) . 3_756
O5 Yb1 O5 73.36(18) . 3_756
O4 Yb1 O3 88.99(14) 3_756 .
O4 Yb1 O3 96.31(14) . .
O5 Yb1 O3 66.44(13) . .
O5 Yb1 O3 139.72(12) 3_756 .
O4 Yb1 O3 96.31(14) 3_756 3_756
O4 Yb1 O3 88.99(14) . 3_756
O5 Yb1 O3 139.72(12) . 3_756
O5 Yb1 O3 66.44(13) 3_756 3_756
O3 Yb1 O3 153.83(17) . 3_756
O4 Yb1 O1 74.66(13) 3_756 3_756
O4 Yb1 O1 128.75(14) . 3_756
O5 Yb1 O1 138.9(2) . 3_756
O5 Yb1 O1 132.01(18) 3_756 3_756
O3 Yb1 O1 81.3(2) . 3_756
O3 Yb1 O1 75.5(2) 3_756 3_756
O4 Yb1 O1 128.75(14) 3_756 .
O4 Yb1 O1 74.66(13) . .
O5 Yb1 O1 132.01(18) . .
O5 Yb1 O1 138.9(2) 3_756 .
O3 Yb1 O1 75.5(2) . .
O3 Yb1 O1 81.3(2) 3_756 .
O1 Yb1 O1 55.05(16) 3_756 .
O4 Yb1 C1 101.76(10) 3_756 .
O4 Yb1 C1 101.76(10) . .
O5 Yb1 C1 143.32(9) . .
O5 Yb1 C1 143.32(9) 3_756 .
O3 Yb1 C1 76.91(9) . .
O3 Yb1 C1 76.91(9) 3_756 .
O1 Yb1 C1 27.52(8) 3_756 .
O1 Yb1 C1 27.52(8) . .
O4 Yb1 C12 82.32(14) 3_756 3_756
O4 Yb1 C12 84.43(13) . 3_756
O5 Yb1 C12 92.19(12) . 3_756
O5 Yb1 C12 18.96(13) 3_756 3_756
O3 Yb1 C12 158.12(13) . 3_756
O3 Yb1 C12 47.80(12) 3_756 3_756
O1 Yb1 C12 115.20(19) 3_756 3_756
O1 Yb1 C12 125.3(2) . 3_756
C1 Yb1 C12 124.46(9) . 3_756
O4 Yb1 C12 84.43(13) 3_756 .
O4 Yb1 C12 82.32(14) . .
O5 Yb1 C12 18.96(13) . .
O5 Yb1 C12 92.18(12) 3_756 .
O3 Yb1 C12 47.80(12) . .
O3 Yb1 C12 158.12(13) 3_756 .
O1 Yb1 C12 125.3(2) 3_756 .
O1 Yb1 C12 115.20(19) . .
C1 Yb1 C12 124.46(9) . .
C12 Yb1 C12 111.07(18) 3_756 .
O4 Yb1 Na1 159.94(11) 3_756 .
O4 Yb1 Na1 40.25(10) . .
O5 Yb1 Na1 102.52(9) . .
O5 Yb1 Na1 118.44(9) 3_756 .
O3 Yb1 Na1 74.12(9) . .
O3 Yb1 Na1 94.47(9) 3_756 .
O1 Yb1 Na1 91.82(9) 3_756 .
O1 Yb1 Na1 37.04(9) . .
C1 Yb1 Na1 64.40(4) . .
C12 Yb1 Na1 117.26(9) 3_756 .
C12 Yb1 Na1 91.78(9) . .
C3 C2 C3 120.2(6) . 3_756
C3 C2 C1 119.9(3) . .
C3 C2 C1 119.9(3) 3_756 .
C1 O1 Yb1 93.2(3) . .
C1 O1 Na1 159.0(3) . .
Yb1 O1 Na1 106.35(14) . .
O1 C1 O1 118.6(5) . 3_756
O1 C1 C2 120.7(3) . .
O1 C1 C2 120.7(3) 3_756 .
O1 C1 Yb1 59.3(3) . .
O1 C1 Yb1 59.3(3) 3_756 .
C2 C1 Yb1 180.0000(10) . .

loop_
_geom_bond_atom_site_label_1
_geom_bond_atom_site_label_2
_geom_bond_distance
_geom_bond_site_symmetry_2
C5 C4 1.390(7) 3_756
C5 C4 1.390(7) .
C5 C6 1.496(8) .
C6 C7 1.385(7) .
C6 C7 1.385(7) 3_756
Na1 O6 2.314(5) .
Na1 O6 2.314(5) 3_656
Na1 O1 2.377(3) 3_656
Na1 O1 2.377(3) .
Na1 O4 2.529(4) 3_656
Na1 O4 2.529(4) .
O6 H6B 0.98(4) .
O6 H6A 0.98(4) .
C9 C8 1.385(7) 3_756
C9 C8 1.385(7) .
C9 C10 1.510(8) .
C7 C8 1.390(8) .
C7 H7 0.93 .
C10 O2 1.250(5) 3_756
C10 O2 1.250(5) .
O5 C12 1.238(6) .
O5 Yb1 2.322(4) .
O4 C12 1.279(6) 6_665
O4 Yb1 2.249(4) .
O3 C11 1.429(6) .
O3 Yb1 2.353(4) .
O3 H3O 0.85(2) .
C8 H8 0.93 .
C3 C2 1.385(7) .
C3 C4 1.401(8) .
C3 H3 0.93 .
C4 H4 0.93 .
C11 C12 1.523(7) .
C11 C11 1.547(11) 3_755
C11 H11 0.95(5) .
C12 O4 1.279(6) 6_664
C12 Yb1 3.178(5) .
Yb1 O4 2.249(4) 3_756
Yb1 O5 2.322(4) 3_756
Yb1 O3 2.353(4) 3_756
Yb1 O1 2.353(3) 3_756
Yb1 O1 2.353(3) .
Yb1 C1 2.733(6) .
Yb1 C12 3.178(5) 3_756
C2 C3 1.385(7) 3_756
C2 C1 1.486(8) .
O1 C1 1.265(4) .
C1 O1 1.265(5) 3_756

loop_
_geom_torsion_atom_site_label_1
_geom_torsion_atom_site_label_2
_geom_torsion_atom_site_label_3
_geom_torsion_atom_site_label_4
_geom_torsion
_geom_torsion_site_symmetry_1
_geom_torsion_site_symmetry_4
C4 C5 C6 C7 34.1(4) 3_756 .
C4 C5 C6 C7 -145.9(4) . .
C4 C5 C6 C7 -145.9(4) 3_756 3_756
C4 C5 C6 C7 34.1(4) . 3_756
C7 C6 C7 C8 -0.4(4) 3_756 .
C5 C6 C7 C8 179.6(4) . .
C8 C9 C10 O2 2.6(4) 3_756 3_756
C8 C9 C10 O2 -177.4(4) . 3_756
C8 C9 C10 O2 -177.4(4) 3_756 .
C8 C9 C10 O2 2.6(4) . .
O6 Na1 O4 C12 -79.8(5) . 6_665
O6 Na1 O4 C12 136.1(5) 3_656 6_665
O1 Na1 O4 C12 18.0(5) 3_656 6_665
O1 Na1 O4 C12 -155.6(5) . 6_665
O4 Na1 O4 C12 47.5(3) 3_656 6_665
Yb1 Na1 O4 C12 25.5(4) 1_455 6_665
Yb1 Na1 O4 C12 -172.8(5) . 6_665
O6 Na1 O4 Yb1 93.0(3) . .
O6 Na1 O4 Yb1 -51.0(4) 3_656 .
O1 Na1 O4 Yb1 -169.2(3) 3_656 .
O1 Na1 O4 Yb1 17.2(2) . .
O4 Na1 O4 Yb1 -139.7(2) 3_656 .
Yb1 Na1 O4 Yb1 -161.64(12) 1_455 .
C8 C9 C8 C7 -0.4(4) 3_756 .
C10 C9 C8 C7 179.6(4) . .
C6 C7 C8 C9 0.8(9) . .
C4 C5 C4 C3 0.6(4) 3_756 .
C6 C5 C4 C3 -179.4(4) . .
C2 C3 C4 C5 -1.3(8) . .
Yb1 O3 C11 C12 -13.5(5) . .
Yb1 O3 C11 C11 108.5(4) . 3_755
Yb1 O5 C12 O4 159.6(4) . 6_664
Yb1 O5 C12 C11 -20.9(6) . .
O3 C11 C12 O5 21.2(6) . .
C11 C11 C12 O5 -100.0(6) 3_755 .
O3 C11 C12 O4 -159.3(4) . 6_664
C11 C11 C12 O4 79.6(6) 3_755 6_664
O3 C11 C12 Yb1 8.5(3) . .
C11 C11 C12 Yb1 -112.6(5) 3_755 .
C12 O4 Yb1 O4 -30.1(5) 6_665 3_756
Na1 O4 Yb1 O4 158.27(14) . 3_756
C12 O4 Yb1 O5 -67.2(5) 6_665 .
Na1 O4 Yb1 O5 121.12(16) . .
C12 O4 Yb1 O5 7.3(5) 6_665 3_756
Na1 O4 Yb1 O5 -164.37(16) . 3_756
C12 O4 Yb1 O3 -132.2(5) 6_665 .
Na1 O4 Yb1 O3 56.17(16) . .
C12 O4 Yb1 O3 73.5(5) 6_665 3_756
Na1 O4 Yb1 O3 -98.14(15) . 3_756
C12 O4 Yb1 O1 143.9(5) 6_665 3_756
Na1 O4 Yb1 O1 -27.8(3) . 3_756
C12 O4 Yb1 O1 154.8(5) 6_665 .
Na1 O4 Yb1 O1 -16.9(2) . .
C12 O4 Yb1 C1 149.9(5) 6_665 .
Na1 O4 Yb1 C1 -21.73(14) . .
C12 O4 Yb1 C12 25.9(5) 6_665 3_756
Na1 O4 Yb1 C12 -145.82(16) . 3_756
C12 O4 Yb1 C12 -86.3(4) 6_665 .
Na1 O4 Yb1 C12 101.99(16) . .
C12 O4 Yb1 Na1 171.7(6) 6_665 .
C12 O5 Yb1 O4 102.9(4) . 3_756
C12 O5 Yb1 O4 -91.2(4) . .
C12 O5 Yb1 O5 -173.0(5) . 3_756
C12 O5 Yb1 O3 9.5(4) . .
C12 O5 Yb1 O3 -169.4(3) . 3_756
C12 O5 Yb1 O1 51.0(4) . 3_756
C12 O5 Yb1 O1 -30.9(5) . .
C12 O5 Yb1 C1 7.0(5) . .
C12 O5 Yb1 C12 -175.3(3) . 3_756
C12 O5 Yb1 Na1 -56.7(4) . .
C11 O3 Yb1 O4 -75.0(4) . 3_756
C11 O3 Yb1 O4 82.0(4) . .
C11 O3 Yb1 O5 4.2(3) . .
C11 O3 Yb1 O5 0.4(5) . 3_756
C11 O3 Yb1 O3 -177.4(4) . 3_756
C11 O3 Yb1 O1 -149.7(4) . 3_756
C11 O3 Yb1 O1 154.3(4) . .
C11 O3 Yb1 C1 -177.4(4) . .
C11 O3 Yb1 C12 -8.8(6) . 3_756
C11 O3 Yb1 C12 8.4(3) . .
C11 O3 Yb1 Na1 115.9(4) . .
O5 C12 Yb1 O4 -74.5(4) . 3_756
O4 C12 Yb1 O4 -121.8(9) 6_664 3_756
C11 C12 Yb1 O4 87.0(3) . 3_756
O5 C12 Yb1 O4 86.0(4) . .
O4 C12 Yb1 O4 38.8(9) 6_664 .
C11 C12 Yb1 O4 -112.5(3) . .
O4 C12 Yb1 O5 -47.3(8) 6_664 .
C11 C12 Yb1 O5 161.5(5) . .
O5 C12 Yb1 O5 6.7(4) . 3_756
O4 C12 Yb1 O5 -40.6(9) 6_664 3_756
C11 C12 Yb1 O5 168.2(3) . 3_756
O5 C12 Yb1 O3 -168.2(5) . .
O4 C12 Yb1 O3 144.5(10) 6_664 .
C11 C12 Yb1 O3 -6.7(3) . .
O5 C12 Yb1 O3 18.6(6) . 3_756
O4 C12 Yb1 O3 -28.7(11) 6_664 3_756
C11 C12 Yb1 O3 -179.9(3) . 3_756
O5 C12 Yb1 O1 -141.2(4) . 3_756
O4 C12 Yb1 O1 171.5(8) 6_664 3_756
C11 C12 Yb1 O1 20.2(3) . 3_756
O5 C12 Yb1 O1 155.0(4) . .
O4 C12 Yb1 O1 107.7(9) 6_664 .
C11 C12 Yb1 O1 -43.5(3) . .
O5 C12 Yb1 C1 -174.9(3) . .
O4 C12 Yb1 C1 137.8(9) 6_664 .
C11 C12 Yb1 C1 -13.5(3) . .
O5 C12 Yb1 C12 5.1(3) . 3_756
O4 C12 Yb1 C12 -42.2(9) 6_664 3_756
C11 C12 Yb1 C12 166.5(3) . 3_756
O5 C12 Yb1 Na1 125.3(4) . .
O4 C12 Yb1 Na1 78.0(9) 6_664 .
C11 C12 Yb1 Na1 -73.3(3) . .
O6 Na1 Yb1 O4 110.7(3) . 3_756
O6 Na1 Yb1 O4 -12.9(4) 3_656 3_756
O1 Na1 Yb1 O4 -121.5(8) 3_656 3_756
O1 Na1 Yb1 O4 53.2(4) . 3_756
O4 Na1 Yb1 O4 -117.4(3) 3_656 3_756
O4 Na1 Yb1 O4 -154.5(3) . 3_756
Yb1 Na1 Yb1 O4 -130.8(3) 1_455 3_756
O6 Na1 Yb1 O4 -94.8(2) . .
O6 Na1 Yb1 O4 141.6(3) 3_656 .
O1 Na1 Yb1 O4 33.0(7) 3_656 .
O1 Na1 Yb1 O4 -152.3(3) . .
O4 Na1 Yb1 O4 37.1(2) 3_656 .
Yb1 Na1 Yb1 O4 23.70(16) 1_455 .
O6 Na1 Yb1 O5 -154.98(19) . .
O6 Na1 Yb1 O5 81.5(2) 3_656 .
O1 Na1 Yb1 O5 -27.2(7) 3_656 .
O1 Na1 Yb1 O5 147.5(3) . .
O4 Na1 Yb1 O5 -23.01(12) 3_656 .
O4 Na1 Yb1 O5 -60.14(19) . .
Yb1 Na1 Yb1 O5 -36.43(9) 1_455 .
O6 Na1 Yb1 O5 -77.3(2) . 3_756
O6 Na1 Yb1 O5 159.1(2) 3_656 3_756
O1 Na1 Yb1 O5 50.5(7) 3_656 3_756
O1 Na1 Yb1 O5 -134.8(3) . 3_756
O4 Na1 Yb1 O5 54.68(14) 3_656 3_756
O4 Na1 Yb1 O5 17.55(19) . 3_756
Yb1 Na1 Yb1 O5 41.25(10) 1_455 3_756
O6 Na1 Yb1 O3 144.3(2) . .
O6 Na1 Yb1 O3 20.7(2) 3_656 .
O1 Na1 Yb1 O3 -87.9(7) 3_656 .
O1 Na1 Yb1 O3 86.8(3) . .
O4 Na1 Yb1 O3 -83.74(13) 3_656 .
O4 Na1 Yb1 O3 -120.86(19) . .
Yb1 Na1 Yb1 O3 -97.16(9) 1_455 .
O6 Na1 Yb1 O3 -11.73(19) . 3_756
O6 Na1 Yb1 O3 -135.3(2) 3_656 3_756
O1 Na1 Yb1 O3 116.1(7) 3_656 3_756
O1 Na1 Yb1 O3 -69.2(3) . 3_756
O4 Na1 Yb1 O3 120.24(13) 3_656 3_756
O4 Na1 Yb1 O3 83.12(18) . 3_756
Yb1 Na1 Yb1 O3 106.82(9) 1_455 3_756
O6 Na1 Yb1 O1 63.8(3) . 3_756
O6 Na1 Yb1 O1 -59.7(3) 3_656 3_756
O1 Na1 Yb1 O1 -168.3(9) 3_656 3_756
O1 Na1 Yb1 O1 6.4(5) . 3_756
O4 Na1 Yb1 O1 -164.2(2) 3_656 3_756
O4 Na1 Yb1 O1 158.7(3) . 3_756
Yb1 Na1 Yb1 O1 -177.61(19) 1_455 3_756
O6 Na1 Yb1 O1 57.5(4) . .
O6 Na1 Yb1 O1 -66.1(4) 3_656 .
O1 Na1 Yb1 O1 -174.7(4) 3_656 .
O4 Na1 Yb1 O1 -170.5(3) 3_656 .
O4 Na1 Yb1 O1 152.3(3) . .
Yb1 Na1 Yb1 O1 176.0(3) 1_455 .
O6 Na1 Yb1 C1 61.46(17) . .
O6 Na1 Yb1 C1 -62.11(19) 3_656 .
O1 Na1 Yb1 C1 -170.7(7) 3_656 .
O1 Na1 Yb1 C1 4.0(3) . .
O4 Na1 Yb1 C1 -166.57(9) 3_656 .
O4 Na1 Yb1 C1 156.30(16) . .
Yb1 Na1 Yb1 C1 180 1_455 .
O6 Na1 Yb1 C12 -55.9(2) . 3_756
O6 Na1 Yb1 C12 -179.4(2) 3_656 3_756
O1 Na1 Yb1 C12 72.0(7) 3_656 3_756
O1 Na1 Yb1 C12 -113.4(3) . 3_756
O4 Na1 Yb1 C12 76.10(13) 3_656 3_756
O4 Na1 Yb1 C12 38.98(19) . 3_756
Yb1 Na1 Yb1 C12 62.68(10) 1_455 3_756
O6 Na1 Yb1 C12 -170.74(19) . .
O6 Na1 Yb1 C12 65.7(2) 3_656 .
O1 Na1 Yb1 C12 -42.9(7) 3_656 .
O1 Na1 Yb1 C12 131.8(3) . .
O4 Na1 Yb1 C12 -38.77(13) 3_656 .
O4 Na1 Yb1 C12 -75.90(18) . .
Yb1 Na1 Yb1 C12 -52.20(9) 1_455 .
C4 C3 C2 C3 0.6(4) . 3_756
C4 C3 C2 C1 -179.4(4) . .
O4 Yb1 O1 C1 12.9(5) 3_756 .
O4 Yb1 O1 C1 -169.6(4) . .
O5 Yb1 O1 C1 127.4(3) . .
O5 Yb1 O1 C1 -116.2(3) 3_756 .
O3 Yb1 O1 C1 89.5(4) . .
O3 Yb1 O1 C1 -78.3(4) 3_756 .
O1 Yb1 O1 C1 0 3_756 .
C12 Yb1 O1 C1 -98.1(4) 3_756 .
C12 Yb1 O1 C1 116.8(3) . .
Na1 Yb1 O1 C1 172.2(6) . .
O4 Yb1 O1 Na1 -159.38(16) 3_756 .
O4 Yb1 O1 Na1 18.1(2) . .
O5 Yb1 O1 Na1 -44.8(4) . .
O5 Yb1 O1 Na1 71.6(4) 3_756 .
O3 Yb1 O1 Na1 -82.8(3) . .
O3 Yb1 O1 Na1 109.5(3) 3_756 .
O1 Yb1 O1 Na1 -172.2(6) 3_756 .
C1 Yb1 O1 Na1 -172.2(6) . .
C12 Yb1 O1 Na1 89.6(3) 3_756 .
C12 Yb1 O1 Na1 -55.5(3) . .
O6 Na1 O1 C1 78.6(14) . .
O6 Na1 O1 C1 -40.7(14) 3_656 .
O1 Na1 O1 C1 18.5(14) 3_656 .
O4 Na1 O1 C1 -145.2(13) 3_656 .
O4 Na1 O1 C1 -174.4(15) . .
Yb1 Na1 O1 C1 -170.0(7) 1_455 .
Yb1 Na1 O1 C1 -157.9(17) . .
O6 Na1 O1 Yb1 -123.5(3) . .
O6 Na1 O1 Yb1 117.2(3) 3_656 .
O1 Na1 O1 Yb1 176.4(3) 3_656 .
O4 Na1 O1 Yb1 12.7(5) 3_656 .
O4 Na1 O1 Yb1 -16.6(2) . .
Yb1 Na1 O1 Yb1 -12.2(10) 1_455 .
Yb1 O1 C1 O1 0 . 3_756
Na1 O1 C1 O1 158.8(16) . 3_756
Yb1 O1 C1 C2 180 . .
Na1 O1 C1 C2 -21.2(16) . .
Na1 O1 C1 Yb1 158.8(16) . .
C3 C2 C1 O1 -10.7(5) . .
C3 C2 C1 O1 169.3(5) 3_756 .
C3 C2 C1 O1 169.3(5) . 3_756
C3 C2 C1 O1 -10.7(5) 3_756 3_756
O4 Yb1 C1 O1 -169.8(4) 3_756 .
O4 Yb1 C1 O1 10.2(4) . .
O5 Yb1 C1 O1 -81.2(4) . .
O5 Yb1 C1 O1 98.8(4) 3_756 .
O3 Yb1 C1 O1 -83.6(4) . .
O3 Yb1 C1 O1 96.4(4) 3_756 .
O1 Yb1 C1 O1 180 3_756 .
C12 Yb1 C1 O1 101.5(4) 3_756 .
C12 Yb1 C1 O1 -78.5(4) . .
Na1 Yb1 C1 O1 -5.2(4) . .
O4 Yb1 C1 O1 10.2(4) 3_756 3_756
O4 Yb1 C1 O1 -169.8(4) . 3_756
O5 Yb1 C1 O1 98.8(4) . 3_756
O5 Yb1 C1 O1 -81.2(4) 3_756 3_756
O3 Yb1 C1 O1 96.4(4) . 3_756
O3 Yb1 C1 O1 -83.6(4) 3_756 3_756
O1 Yb1 C1 O1 180 . 3_756
C12 Yb1 C1 O1 -78.5(4) 3_756 3_756
C12 Yb1 C1 O1 101.5(4) . 3_756
Na1 Yb1 C1 O1 174.8(4) . 3_756
